data_1531150
loop_
_publ_author_name
'Breard, Y.'
'Michel, C.'
'Hervieu, M.'
'Nguyen, N.'
'Studer, F.'
'Raveau, B.'
'Maignan, A.'
'Bouree, F.'

_publ_section_title
;
 The oxycarbonates Sr4 (Fe2-x Mnx)1+y (C O3)1-3y O6+6y: nano, micro and
 average structural approach
;
_journal_name_full 'Journal of Solid State Chemistry'
_journal_page_first 424
_journal_page_last 434
_journal_volume 170
_journal_year 2003
_chemical_formula_sum 'C Fe Mn O9 Sr4'
_chemical_name_systematic 'Sr4 Fe Mn O6 (C O3)'
_space_group_IT_number 139
_symmetry_space_group_name_Hall '-I 4 2'
_symmetry_space_group_name_H-M 'I 4/m m m'
_cell_angle_alpha 90
_cell_angle_beta 90
_cell_angle_gamma 90
_cell_formula_units_Z 2
_cell_length_a 3.857
_cell_length_b 3.857
_cell_length_c 28.272
_cell_volume 420.587
_citation_journal_id_ASTM JSSCBI
_cod_data_source_file Breard_JSSCBI_2003_1492.cif
_cod_data_source_block C1Fe1Mn1O9Sr4
_cod_original_formula_sum 'C1 Fe1 Mn1 O9 Sr4'
_cod_database_code 1531150

loop_
_symmetry_equiv_pos_as_xyz
x,y,z
-y,x,z
-x,-y,z
y,-x,z
x,-y,-z
y,x,-z
-x,y,-z
-y,-x,-z
-x,-y,-z
y,-x,-z
x,y,-z
-y,x,-z
-x,y,z
-y,-x,z
x,-y,z
y,x,z
x+1/2,y+1/2,z+1/2
-y+1/2,x+1/2,z+1/2
-x+1/2,-y+1/2,z+1/2
y+1/2,-x+1/2,z+1/2
x+1/2,-y+1/2,-z+1/2
y+1/2,x+1/2,-z+1/2
-x+1/2,y+1/2,-z+1/2
-y+1/2,-x+1/2,-z+1/2
-x+1/2,-y+1/2,-z+1/2
y+1/2,-x+1/2,-z+1/2
x+1/2,y+1/2,-z+1/2
-y+1/2,x+1/2,-z+1/2
-x+1/2,y+1/2,z+1/2
-y+1/2,-x+1/2,z+1/2
x+1/2,-y+1/2,z+1/2
y+1/2,x+1/2,z+1/2

loop_
_atom_site_label
_atom_site_type_symbol
_atom_site_fract_x
_atom_site_fract_y
_atom_site_fract_z
_atom_site_occupancy
_atom_site_U_iso_or_equiv
O1 O-2 0 0 0.21112 1 0.0
C1 C+4 0 0 0 0.96 0.0
Mn1 Mn+3 0 0 0.14628 0.49 0.0
O3 O-2 0 0 0.0487 0.5 0.0
O4 O-2 0.346 0 0.0086 0.125 0.0
O2 O-2 0 0.5 0.13102 1 0.0
Sr2 Sr+2 0 0 0.70192 1 0.0
Mn2 Mn+3 0 0 0 0.04 0.0
Sr1 Sr+2 0 0 0.57237 1 0.0
O5 O-2 0.213 0 0.0294 0.125 0.0
Fe1 Fe+3 0 0 0.14628 0.51 0.0
